data_4084058
loop_
_publ_author_name
'Bajo, Sonia'
'Esteruelas, Miguel A.'
'L\'opez, Ana M.'
'O\~nate, Enrique'

_publ_section_title
;
 Osmium-Acyl Decarbonylation Promoted by Tp-Mediated Allenylidene
 Abstraction: A New Role of the Tp Ligand
;
_journal_issue 15
_journal_name_full Organometallics
_journal_page_first 4057
_journal_paper_doi 10.1021/om500569m
_journal_volume 33
_journal_year 2014
_chemical_formula_sum 'C48 H52 B N6 O Os P'
_chemical_formula_weight 960.94
_chemical_name_systematic
; 
 ? 
;
_space_group_IT_number 2
_symmetry_cell_setting triclinic
_symmetry_space_group_name_Hall '-P 1'
_symmetry_space_group_name_H-M 'P -1'
_atom_sites_solution_hydrogens geom
_atom_sites_solution_primary direct
_atom_sites_solution_secondary difmap
_audit_creation_method SHELXL-97
_cell_angle_alpha 93.345(2)
_cell_angle_beta 91.762(2)
_cell_angle_gamma 95.864(2)
_cell_formula_units_Z 2
_cell_length_a 8.8330(12)
_cell_length_b 11.6852(16)
_cell_length_c 20.450(3)
_cell_measurement_reflns_used 5014
_cell_measurement_temperature 100(2)
_cell_measurement_theta_max 26
_cell_measurement_theta_min 2
_cell_volume 2094.7(5)
_computing_cell_refinement 'SAINT+ v. 7.56a (Bruker AXS, 2008)'
_computing_data_collection 'apex2 v. 7.0 (Bruker AXS, 2009)'
_computing_data_reduction 'SAINT+ v. 7.56a (Bruker AXS, 2008)'
_computing_molecular_graphics 'XP, SHELXTL v. 6.14 (Bruker, 2000)'
_computing_publication_material 'XCIF, SHELXTL v. 6.14 (Bruker, 2000)'
_computing_structure_refinement 'SHELXL-97 (Sheldrick, 1997)'
_computing_structure_solution 'SHELXS-97 (Sheldrick, 1990)'
_diffrn_ambient_temperature 100(2)
_diffrn_detector_area_resol_mean 8.26
_diffrn_measured_fraction_theta_full 0.982
_diffrn_measured_fraction_theta_max 0.982
_diffrn_measurement_device_type 'Bruker APEX ccd system'
_diffrn_measurement_method '\w rotations with narrow frames'
_diffrn_radiation_monochromator graphite
_diffrn_radiation_source 'normal-focus sealed tube'
_diffrn_radiation_type MoK\a
_diffrn_radiation_wavelength 0.71073
_diffrn_reflns_av_R_equivalents 0.0670
_diffrn_reflns_av_sigmaI/netI 0.0946
_diffrn_reflns_limit_h_max 10
_diffrn_reflns_limit_h_min -10
_diffrn_reflns_limit_k_max 14
_diffrn_reflns_limit_k_min -14
_diffrn_reflns_limit_l_max 24
_diffrn_reflns_limit_l_min -24
_diffrn_reflns_number 19330
_diffrn_reflns_theta_full 25.71
_diffrn_reflns_theta_max 25.71
_diffrn_reflns_theta_min 1.00
_diffrn_standards_decay_% 0
_exptl_absorpt_coefficient_mu 3.127
_exptl_absorpt_correction_T_max 0.862
_exptl_absorpt_correction_T_min 0.591
_exptl_absorpt_correction_type multi-scan
_exptl_absorpt_process_details
;
Absorption correction performed with SADABS program. This is based on the
method of Blessing: Blessing, R. H., Acta Crystallogr., Sect. A 1995, 51, 33.

SADABS: Area-Detector Absorption Correction. Bruker-AXS 
within SAINT+ package, v. 6.1 (2000).
;
_exptl_crystal_colour colorless
_exptl_crystal_density_diffrn 1.524
_exptl_crystal_density_method 'not measured'
_exptl_crystal_description 'irregular block'
_exptl_crystal_F_000 972
_exptl_crystal_size_max 0.10
_exptl_crystal_size_mid 0.04
_exptl_crystal_size_min 0.03
_refine_diff_density_max 2.870
_refine_diff_density_min -1.920
_refine_diff_density_rms 0.173
_refine_ls_extinction_method none
_refine_ls_goodness_of_fit_ref 1.128
_refine_ls_hydrogen_treatment mixed
_refine_ls_matrix_type full
_refine_ls_number_parameters 529
_refine_ls_number_reflns 7830
_refine_ls_number_restraints 0
_refine_ls_restrained_S_all 1.128
_refine_ls_R_factor_all 0.0824
_refine_ls_R_factor_gt 0.0570
_refine_ls_shift/su_max 0.001
_refine_ls_shift/su_mean 0.000
_refine_ls_structure_factor_coef Fsqd
_refine_ls_weighting_details 'calc w=1/[\s^2^(Fo^2^)+(0.0202P)^2^+10.2432P] where P=(Fo^2^+2Fc^2^)/3'
_refine_ls_weighting_scheme calc
_refine_ls_wR_factor_gt 0.1031
_refine_ls_wR_factor_ref 0.1092
_reflns_number_gt 6110
_reflns_number_total 7830
_reflns_threshold_expression >2sigma(I)
_cod_data_source_file om500569m_si_001.cif
_cod_data_source_block 7
_cod_depositor_comments 'Adding full bibliography for 4084056--4084058.cif.'
_cod_original_cell_volume 2094.6(5)
_cod_original_sg_symbol_H-M P-1
_cod_database_code 4084058
_shelx_f_squared_multiplier 1.000

loop_
_symmetry_equiv_pos_as_xyz
'x, y, z'
'-x, -y, -z'

loop_
_atom_site_label
_atom_site_type_symbol
_atom_site_fract_x
_atom_site_fract_y
_atom_site_fract_z
_atom_site_U_iso_or_equiv
_atom_site_adp_type
_atom_site_occupancy
_atom_site_symmetry_multiplicity
_atom_site_calc_flag
_atom_site_refinement_flags
Os Os -0.00132(4) 0.22522(3) 0.235257(17) 0.02229(10) Uani 1 1 d .
P1 P 0.0540(3) 0.3328(2) 0.14303(10) 0.0285(5) Uani 1 1 d .
O1 O -0.2900(7) 0.3254(6) 0.2663(3) 0.0413(16) Uani 1 1 d .
N1 N 0.1241(8) 0.3523(6) 0.3029(3) 0.0286(17) Uani 1 1 d .
N2 N 0.2251(8) 0.3189(6) 0.3480(3) 0.0338(17) Uani 1 1 d .
N3 N 0.2084(7) 0.1480(6) 0.2310(3) 0.0247(16) Uani 1 1 d .
N4 N 0.2962(7) 0.1448(6) 0.2862(3) 0.0286(16) Uani 1 1 d .
N5 N -0.0319(7) 0.1325(6) 0.3190(3) 0.0262(16) Uani 1 1 d .
N6 N 0.0848(8) 0.1289(6) 0.3642(3) 0.0309(17) Uani 1 1 d .
B1 B 0.2426(11) 0.1919(9) 0.3526(4) 0.030(2) Uani 1 1 d .
C1 C -0.1290(10) 0.0906(7) 0.1827(4) 0.027(2) Uani 1 1 d .
H1 H -0.2131 0.1171 0.1602 0.032 Uiso 1 1 calc R
C2 C -0.1275(9) -0.0242(7) 0.1711(4) 0.0262(19) Uani 1 1 d .
C3 C -0.2466(9) -0.0948(7) 0.1302(4) 0.0273(19) Uani 1 1 d .
C4 C -0.2862(10) -0.2089(7) 0.1421(4) 0.036(2) Uani 1 1 d .
H4 H -0.2378 -0.2399 0.1782 0.043 Uiso 1 1 calc R
C5 C -0.3924(11) -0.2797(8) 0.1041(5) 0.048(3) Uani 1 1 d .
H5 H -0.4178 -0.3574 0.1146 0.058 Uiso 1 1 calc R
C6 C -0.4616(11) -0.2371(9) 0.0509(5) 0.046(3) Uani 1 1 d .
H6 H -0.5345 -0.2857 0.0242 0.055 Uiso 1 1 calc R
C7 C -0.4260(11) -0.1261(9) 0.0364(5) 0.046(3) Uani 1 1 d .
H7 H -0.4731 -0.0971 -0.0007 0.056 Uiso 1 1 calc R
C8 C -0.3208(10) -0.0547(8) 0.0758(4) 0.035(2) Uani 1 1 d .
H8 H -0.2985 0.0233 0.0656 0.042 Uiso 1 1 calc R
C9 C -0.0008(10) -0.0913(7) 0.1903(4) 0.0289(19) Uani 1 1 d .
C10 C 0.0890(11) -0.1329(8) 0.1415(5) 0.041(2) Uani 1 1 d .
H10 H 0.0696 -0.1141 0.0977 0.049 Uiso 1 1 calc R
C11 C 0.2041(11) -0.1996(9) 0.1537(5) 0.051(3) Uani 1 1 d .
H11 H 0.2644 -0.2250 0.1192 0.061 Uiso 1 1 calc R
C12 C 0.2308(12) -0.2291(9) 0.2166(6) 0.057(3) Uani 1 1 d .
H12 H 0.3097 -0.2759 0.2258 0.068 Uiso 1 1 calc R
C13 C 0.1471(14) -0.1924(10) 0.2644(5) 0.066(4) Uani 1 1 d .
H13 H 0.1671 -0.2137 0.3077 0.079 Uiso 1 1 calc R
C14 C 0.0290(12) -0.1227(8) 0.2530(5) 0.049(3) Uani 1 1 d .
H14 H -0.0296 -0.0976 0.2882 0.059 Uiso 1 1 calc R
C15 C 0.3576(11) 0.1755(8) 0.4109(4) 0.038(2) Uani 1 1 d .
C16 C 0.4430(11) 0.1684(8) 0.4566(4) 0.037(2) Uani 1 1 d .
C17 C 0.5423(10) 0.1665(8) 0.5150(4) 0.040(2) Uani 1 1 d .
H17 H 0.5509 0.0841 0.5237 0.047 Uiso 1 1 calc R
C18 C 0.7021(10) 0.2245(8) 0.5064(4) 0.033(2) Uani 1 1 d .
C19 C 0.7383(11) 0.3022(8) 0.4594(4) 0.042(2) Uani 1 1 d .
H19 H 0.6614 0.3203 0.4293 0.050 Uiso 1 1 calc R
C20 C 0.8860(12) 0.3537(9) 0.4557(5) 0.051(3) Uani 1 1 d .
H20 H 0.9107 0.4055 0.4225 0.061 Uiso 1 1 calc R
C21 C 0.9972(11) 0.3298(9) 0.5003(5) 0.046(3) Uani 1 1 d .
H21 H 1.0979 0.3666 0.4983 0.055 Uiso 1 1 calc R
C22 C 0.9637(11) 0.2537(9) 0.5474(5) 0.044(2) Uani 1 1 d .
H22 H 1.0401 0.2370 0.5781 0.053 Uiso 1 1 calc R
C23 C 0.8174(11) 0.2017(8) 0.5493(4) 0.038(2) Uani 1 1 d .
H23 H 0.7947 0.1477 0.5815 0.046 Uiso 1 1 calc R
C24 C 0.4735(10) 0.2233(9) 0.5748(4) 0.040(2) Uani 1 1 d .
C25 C 0.4186(11) 0.3280(9) 0.5746(4) 0.048(3) Uani 1 1 d .
H25 H 0.4213 0.3675 0.5353 0.058 Uiso 1 1 calc R
C26 C 0.3593(11) 0.3788(10) 0.6293(5) 0.055(3) Uani 1 1 d .
H26 H 0.3218 0.4520 0.6282 0.066 Uiso 1 1 calc R
C27 C 0.3563(13) 0.3193(12) 0.6857(5) 0.063(3) Uani 1 1 d .
H27 H 0.3177 0.3528 0.7244 0.075 Uiso 1 1 calc R
C28 C 0.4077(13) 0.2136(11) 0.6868(5) 0.063(3) Uani 1 1 d .
H28 H 0.4027 0.1732 0.7258 0.075 Uiso 1 1 calc R
C29 C 0.4656(12) 0.1663(10) 0.6329(5) 0.056(3) Uani 1 1 d .
H29 H 0.5018 0.0927 0.6344 0.067 Uiso 1 1 calc R
C30 C 0.1194(11) 0.4647(8) 0.3155(4) 0.037(2) Uani 1 1 d .
H30 H 0.0558 0.5105 0.2923 0.044 Uiso 1 1 calc R
C31 C 0.2200(11) 0.5066(8) 0.3673(4) 0.041(2) Uani 1 1 d .
H31 H 0.2387 0.5835 0.3856 0.049 Uiso 1 1 calc R
C32 C 0.2854(10) 0.4122(8) 0.3858(4) 0.037(2) Uani 1 1 d .
H32 H 0.3612 0.4120 0.4197 0.045 Uiso 1 1 calc R
C33 C 0.2880(10) 0.1032(7) 0.1829(4) 0.032(2) Uani 1 1 d .
H33 H 0.2552 0.0945 0.1380 0.038 Uiso 1 1 calc R
C34 C 0.4242(10) 0.0714(8) 0.2072(4) 0.037(2) Uani 1 1 d .
H34 H 0.5002 0.0372 0.1833 0.045 Uiso 1 1 calc R
C35 C 0.4261(9) 0.0995(7) 0.2722(4) 0.035(2) Uani 1 1 d .
H35 H 0.5057 0.0890 0.3029 0.042 Uiso 1 1 calc R
C36 C -0.1527(10) 0.0735(7) 0.3420(4) 0.033(2) Uani 1 1 d .
H36 H -0.2507 0.0634 0.3208 0.040 Uiso 1 1 calc R
C37 C -0.1171(10) 0.0280(7) 0.4016(4) 0.033(2) Uani 1 1 d .
H37 H -0.1827 -0.0181 0.4278 0.039 Uiso 1 1 calc R
C38 C 0.0336(10) 0.0652(8) 0.4135(4) 0.036(2) Uani 1 1 d .
H38 H 0.0930 0.0488 0.4507 0.043 Uiso 1 1 calc R
C39 C -0.1749(11) 0.2879(8) 0.2512(4) 0.034(2) Uani 1 1 d .
C40 C -0.0955(10) 0.4199(8) 0.1160(4) 0.041(2) Uani 1 1 d .
H40 H -0.0587 0.4569 0.0757 0.049 Uiso 1 1 calc R
C41 C -0.1194(11) 0.5185(7) 0.1667(5) 0.045(2) Uani 1 1 d .
H41A H -0.1984 0.5635 0.1500 0.067 Uiso 1 1 calc R
H41B H -0.0239 0.5686 0.1745 0.067 Uiso 1 1 calc R
H41C H -0.1513 0.4862 0.2079 0.067 Uiso 1 1 calc R
C42 C -0.2439(11) 0.3462(9) 0.0960(5) 0.049(3) Uani 1 1 d .
H42A H -0.2864 0.3105 0.1345 0.073 Uiso 1 1 calc R
H42B H -0.2241 0.2860 0.0629 0.073 Uiso 1 1 calc R
H42C H -0.3167 0.3949 0.0777 0.073 Uiso 1 1 calc R
C43 C 0.2211(10) 0.4395(8) 0.1584(5) 0.039(2) Uani 1 1 d .
H43 H 0.1917 0.4933 0.1946 0.047 Uiso 1 1 calc R
C44 C 0.3632(10) 0.3936(8) 0.1842(5) 0.044(2) Uani 1 1 d .
H44A H 0.3957 0.3367 0.1519 0.066 Uiso 1 1 calc R
H44B H 0.3420 0.3570 0.2253 0.066 Uiso 1 1 calc R
H44C H 0.4442 0.4572 0.1920 0.066 Uiso 1 1 calc R
C45 C 0.2637(12) 0.5167(9) 0.1023(5) 0.057(3) Uani 1 1 d .
H45A H 0.3342 0.5828 0.1191 0.085 Uiso 1 1 calc R
H45B H 0.1715 0.5441 0.0836 0.085 Uiso 1 1 calc R
H45C H 0.3127 0.4724 0.0683 0.085 Uiso 1 1 calc R
C46 C 0.1023(11) 0.2574(8) 0.0633(4) 0.038(2) Uani 1 1 d .
H46 H 0.2143 0.2514 0.0669 0.045 Uiso 1 1 calc R
C47 C 0.0779(14) 0.3250(9) 0.0019(5) 0.059(3) Uani 1 1 d .
H47A H 0.1200 0.2858 -0.0360 0.088 Uiso 1 1 calc R
H47B H 0.1297 0.4033 0.0090 0.088 Uiso 1 1 calc R
H47C H -0.0313 0.3290 -0.0063 0.088 Uiso 1 1 calc R
C48 C 0.0308(11) 0.1377(8) 0.0486(4) 0.043(2) Uani 1 1 d .
H48A H -0.0777 0.1390 0.0374 0.065 Uiso 1 1 calc R
H48B H 0.0421 0.0929 0.0872 0.065 Uiso 1 1 calc R
H48C H 0.0807 0.1023 0.0116 0.065 Uiso 1 1 calc R

loop_
_atom_site_aniso_label
_atom_site_aniso_U_11
_atom_site_aniso_U_22
_atom_site_aniso_U_33
_atom_site_aniso_U_23
_atom_site_aniso_U_13
_atom_site_aniso_U_12
Os 0.02311(17) 0.02545(18) 0.01787(15) -0.00178(11) -0.00111(11) 0.00268(12)
P1 0.0314(13) 0.0299(13) 0.0244(11) 0.0023(10) -0.0005(9) 0.0037(10)
O1 0.036(4) 0.044(4) 0.046(4) -0.002(3) 0.005(3) 0.017(3)
N1 0.021(4) 0.033(4) 0.032(4) 0.008(3) -0.002(3) 0.003(3)
N2 0.032(4) 0.036(4) 0.033(4) 0.001(3) -0.007(3) 0.001(3)
N3 0.022(4) 0.030(4) 0.020(3) -0.006(3) -0.002(3) -0.001(3)
N4 0.028(4) 0.030(4) 0.027(4) 0.001(3) -0.007(3) 0.001(3)
N5 0.012(3) 0.032(4) 0.033(4) -0.004(3) -0.003(3) 0.000(3)
N6 0.036(4) 0.033(4) 0.023(4) 0.001(3) -0.004(3) 0.002(3)
B1 0.031(6) 0.038(6) 0.019(5) 0.001(4) -0.012(4) 0.000(5)
C1 0.037(5) 0.031(5) 0.012(4) -0.001(3) -0.001(3) 0.002(4)
C2 0.029(5) 0.027(5) 0.022(4) 0.001(4) 0.002(3) -0.001(4)
C3 0.028(5) 0.028(5) 0.026(4) 0.000(4) 0.000(4) 0.003(4)
C4 0.030(5) 0.031(5) 0.047(5) -0.002(4) -0.005(4) 0.005(4)
C5 0.045(6) 0.029(6) 0.070(7) 0.006(5) -0.009(5) 0.002(5)
C6 0.044(6) 0.038(6) 0.053(6) -0.010(5) -0.010(5) 0.003(5)
C7 0.049(6) 0.046(6) 0.041(6) -0.004(5) -0.019(5) 0.000(5)
C8 0.039(5) 0.028(5) 0.035(5) 0.001(4) -0.007(4) -0.001(4)
C9 0.040(5) 0.025(5) 0.021(4) -0.004(3) -0.009(4) 0.003(4)
C10 0.045(6) 0.040(6) 0.038(5) -0.002(4) 0.004(4) 0.008(5)
C11 0.035(6) 0.048(7) 0.069(7) -0.005(6) 0.006(5) 0.000(5)
C12 0.052(7) 0.043(6) 0.074(8) -0.024(6) -0.027(6) 0.017(5)
C13 0.099(10) 0.063(8) 0.038(6) -0.013(5) -0.032(6) 0.037(7)
C14 0.066(7) 0.044(6) 0.038(5) -0.010(5) -0.008(5) 0.023(5)
C15 0.048(6) 0.038(6) 0.026(5) -0.001(4) -0.007(4) 0.002(5)
C16 0.049(6) 0.031(5) 0.027(5) 0.000(4) -0.014(4) -0.004(4)
C17 0.042(6) 0.036(6) 0.039(5) 0.002(4) -0.014(4) -0.002(5)
C18 0.040(5) 0.036(5) 0.022(4) -0.009(4) -0.007(4) 0.005(4)
C19 0.042(6) 0.050(6) 0.034(5) -0.001(5) -0.007(4) 0.011(5)
C20 0.057(7) 0.052(7) 0.043(6) 0.000(5) 0.009(5) 0.002(6)
C21 0.031(5) 0.051(7) 0.054(6) -0.018(5) 0.002(5) 0.005(5)
C22 0.040(6) 0.052(7) 0.039(6) -0.007(5) 0.002(5) 0.008(5)
C23 0.046(6) 0.043(6) 0.024(5) -0.003(4) -0.004(4) 0.008(5)
C24 0.034(5) 0.044(6) 0.038(5) 0.005(5) -0.008(4) -0.007(5)
C25 0.051(7) 0.063(7) 0.031(5) 0.008(5) -0.001(4) 0.006(6)
C26 0.047(7) 0.073(8) 0.043(6) -0.001(6) 0.001(5) 0.005(6)
C27 0.057(7) 0.093(10) 0.034(6) -0.007(6) 0.007(5) -0.003(7)
C28 0.056(8) 0.082(9) 0.051(7) 0.020(7) 0.013(6) 0.001(7)
C29 0.053(7) 0.068(8) 0.045(6) 0.014(6) -0.002(5) -0.004(6)
C30 0.049(6) 0.041(6) 0.022(5) -0.001(4) 0.004(4) 0.014(5)
C31 0.054(6) 0.036(6) 0.029(5) -0.016(4) -0.007(4) 0.001(5)
C32 0.043(6) 0.036(6) 0.028(5) -0.011(4) -0.016(4) -0.002(4)
C33 0.034(5) 0.033(5) 0.029(5) 0.002(4) 0.002(4) 0.004(4)
C34 0.024(5) 0.041(6) 0.049(6) -0.003(4) 0.014(4) 0.013(4)
C35 0.022(5) 0.034(5) 0.051(6) 0.000(4) -0.004(4) 0.007(4)
C36 0.023(5) 0.040(6) 0.034(5) -0.013(4) 0.006(4) 0.004(4)
C37 0.051(6) 0.032(5) 0.017(4) 0.011(4) 0.013(4) 0.002(4)
C38 0.043(6) 0.040(6) 0.024(4) 0.000(4) 0.000(4) 0.005(5)
C39 0.053(6) 0.029(5) 0.017(4) -0.002(4) -0.017(4) -0.004(5)
C40 0.041(6) 0.044(6) 0.039(5) 0.010(5) -0.003(4) 0.005(5)
C41 0.051(6) 0.021(5) 0.061(6) -0.003(5) -0.010(5) 0.008(4)
C42 0.047(6) 0.056(7) 0.041(6) 0.005(5) -0.019(5) 0.000(5)
C43 0.040(6) 0.031(5) 0.046(6) 0.006(4) 0.004(4) -0.007(4)
C44 0.033(5) 0.045(6) 0.054(6) 0.007(5) 0.006(4) -0.004(5)
C45 0.055(7) 0.052(7) 0.062(7) 0.011(6) 0.004(5) -0.003(6)
C46 0.058(6) 0.035(6) 0.021(4) 0.009(4) 0.010(4) 0.009(5)
C47 0.096(9) 0.043(7) 0.037(6) 0.000(5) 0.010(6) 0.009(6)
C48 0.053(6) 0.048(6) 0.028(5) -0.004(4) 0.003(4) 0.004(5)

loop_
_atom_type_symbol
_atom_type_description
_atom_type_scat_dispersion_real
_atom_type_scat_dispersion_imag
_atom_type_scat_source
C C 0.0033 0.0016 'International Tables Vol C Tables 4.2.6.8 and 6.1.1.4'
H H 0.0000 0.0000 'International Tables Vol C Tables 4.2.6.8 and 6.1.1.4'
B B 0.0013 0.0007 'International Tables Vol C Tables 4.2.6.8 and 6.1.1.4'
N N 0.0061 0.0033 'International Tables Vol C Tables 4.2.6.8 and 6.1.1.4'
O O 0.0106 0.0060 'International Tables Vol C Tables 4.2.6.8 and 6.1.1.4'
P P 0.1023 0.0942 'International Tables Vol C Tables 4.2.6.8 and 6.1.1.4'
Os Os -1.2165 7.6030 'International Tables Vol C Tables 4.2.6.8 and 6.1.1.4'

loop_
_geom_angle_atom_site_label_1
_geom_angle_atom_site_label_2
_geom_angle_atom_site_label_3
_geom_angle
C39 Os C1 88.5(4)
C39 Os N5 89.1(3)
C1 Os N5 88.2(3)
C39 Os N3 171.8(3)
C1 Os N3 95.0(3)
N5 Os N3 83.7(2)
C39 Os N1 90.6(3)
C1 Os N1 171.6(3)
N5 Os N1 83.4(3)
N3 Os N1 84.8(2)
C39 Os P1 94.3(3)
C1 Os P1 95.0(2)
N5 Os P1 175.45(19)
N3 Os P1 92.73(18)
N1 Os P1 93.48(19)
C40 P1 C43 103.3(4)
C40 P1 C46 101.8(4)
C43 P1 C46 101.6(4)
C40 P1 Os 115.7(3)
C43 P1 Os 112.2(3)
C46 P1 Os 120.1(3)
C30 N1 N2 106.1(7)
C30 N1 Os 133.7(6)
N2 N1 Os 120.0(5)
C32 N2 N1 109.2(7)
C32 N2 B1 131.1(7)
N1 N2 B1 119.5(7)
C33 N3 N4 105.0(7)
C33 N3 Os 134.9(5)
N4 N3 Os 119.9(5)
C35 N4 N3 110.5(7)
C35 N4 B1 129.4(7)
N3 N4 B1 120.2(6)
C36 N5 N6 106.5(7)
C36 N5 Os 132.3(6)
N6 N5 Os 121.1(5)
C38 N6 N5 108.8(7)
C38 N6 B1 131.5(7)
N5 N6 B1 119.7(6)
N2 B1 N6 108.2(7)
N2 B1 N4 108.3(7)
N6 B1 N4 108.0(7)
N2 B1 C15 109.7(7)
N6 B1 C15 110.4(7)
N4 B1 C15 112.2(7)
C2 C1 Os 138.4(7)
C1 C2 C3 122.3(8)
C1 C2 C9 125.1(8)
C3 C2 C9 112.2(7)
C4 C3 C8 115.7(8)
C4 C3 C2 120.6(8)
C8 C3 C2 123.6(8)
C5 C4 C3 123.0(9)
C4 C5 C6 119.4(9)
C7 C6 C5 120.1(9)
C6 C7 C8 120.0(9)
C7 C8 C3 121.7(8)
C14 C9 C10 116.6(8)
C14 C9 C2 124.8(8)
C10 C9 C2 118.4(7)
C11 C10 C9 123.0(9)
C10 C11 C12 118.9(10)
C13 C12 C11 120.1(10)
C12 C13 C14 121.9(10)
C9 C14 C13 119.5(9)
C16 C15 B1 176.6(10)
C15 C16 C17 175.8(10)
C16 C17 C18 112.8(8)
C16 C17 C24 110.9(8)
C18 C17 C24 109.4(7)
C23 C18 C19 117.6(9)
C23 C18 C17 118.5(8)
C19 C18 C17 123.8(8)
C18 C19 C20 120.5(9)
C21 C20 C19 119.9(10)
C22 C21 C20 120.5(10)
C21 C22 C23 118.6(9)
C22 C23 C18 122.8(9)
C25 C24 C29 117.5(10)
C25 C24 C17 123.2(9)
C29 C24 C17 119.3(9)
C24 C25 C26 122.4(10)
C25 C26 C27 117.6(11)
C28 C27 C26 121.1(11)
C29 C28 C27 120.1(11)
C28 C29 C24 121.3(11)
N1 C30 C31 111.2(9)
C32 C31 C30 104.4(8)
N2 C32 C31 109.1(8)
N3 C33 C34 110.9(7)
C35 C34 C33 105.2(7)
N4 C35 C34 108.3(8)
N5 C36 C37 111.2(8)
C38 C37 C36 104.2(7)
N6 C38 C37 109.3(8)
O1 C39 Os 174.9(7)
C42 C40 C41 112.1(8)
C42 C40 P1 112.2(7)
C41 C40 P1 112.2(6)
C44 C43 C45 108.6(8)
C44 C43 P1 115.8(6)
C45 C43 P1 116.4(7)
C48 C46 C47 107.4(8)
C48 C46 P1 117.2(6)
C47 C46 P1 114.8(6)

loop_
_geom_bond_atom_site_label_1
_geom_bond_atom_site_label_2
_geom_bond_distance
Os C39 1.797(10)
Os C1 2.066(8)
Os N5 2.089(7)
Os N3 2.144(7)
Os N1 2.162(7)
Os P1 2.363(2)
P1 C40 1.839(9)
P1 C43 1.840(9)
P1 C46 1.888(8)
O1 C39 1.189(10)
N1 C30 1.329(11)
N1 N2 1.366(9)
N2 C32 1.351(10)
N2 B1 1.515(12)
N3 C33 1.339(10)
N3 N4 1.354(8)
N4 C35 1.343(10)
N4 B1 1.542(11)
N5 C36 1.324(10)
N5 N6 1.368(9)
N6 C38 1.351(10)
N6 B1 1.540(12)
B1 C15 1.577(12)
C1 C2 1.350(11)
C2 C3 1.474(11)
C2 C9 1.487(11)
C3 C4 1.381(12)
C3 C8 1.403(11)
C4 C5 1.374(12)
C5 C6 1.375(13)
C6 C7 1.356(13)
C7 C8 1.386(11)
C9 C14 1.378(12)
C9 C10 1.390(11)
C10 C11 1.368(13)
C11 C12 1.371(14)
C12 C13 1.321(14)
C13 C14 1.409(13)
C15 C16 1.195(11)
C16 C17 1.462(11)
C17 C18 1.522(12)
C17 C24 1.530(12)
C18 C23 1.380(11)
C18 C19 1.384(12)
C19 C20 1.386(13)
C20 C21 1.381(13)
C21 C22 1.367(13)
C22 C23 1.373(12)
C24 C25 1.362(13)
C24 C29 1.395(13)
C25 C26 1.378(13)
C26 C27 1.380(14)
C27 C28 1.360(16)
C28 C29 1.343(14)
C30 C31 1.394(12)
C31 C32 1.363(12)
C33 C34 1.381(11)
C34 C35 1.351(12)
C36 C37 1.396(11)
C37 C38 1.368(12)
C40 C42 1.524(12)
C40 C41 1.540(12)
C43 C44 1.507(12)
C43 C45 1.532(12)
C46 C48 1.485(12)
C46 C47 1.544(12)
